data_7048663
loop_
_publ_author_name
'Sampford, Katharine R.'
'Carden, Jamie L.'
'Kidner, Edward B.'
'Berry, Abigail'
'Cavell, Kingsley J.'
'Murphy, Damien M.'
'Kariuki, Benson M.'
'Newman, Paul D.'

_publ_section_title
;
 Twisting the arm: structural constraints in bicyclic expanded-ring
 N-heterocyclic carbenes.
;
_journal_issue 5
_journal_name_full 'Dalton transactions (Cambridge, England : 2003)'
_journal_page_first 1850
_journal_page_last 1858
_journal_paper_doi 10.1039/c8dt04462g
_journal_volume 48
_journal_year 2019
_chemical_absolute_configuration ad
_chemical_formula_sum 'C23 H28.63 Au0.37 B0.63 Cl0.37 F2.51 N2'
_chemical_formula_weight 474.15
_space_group_crystal_system orthorhombic
_space_group_IT_number 19
_space_group_name_Hall 'P 2ac 2ab'
_space_group_name_H-M_alt 'P 21 21 21'
_symmetry_space_group_name_Hall 'P 2ac 2ab'
_symmetry_space_group_name_H-M 'P 21 21 21'
_atom_sites_solution_hydrogens geom
_audit_creation_method SHELXL-2018/1
_audit_update_record
;
2018-12-10 deposited with the CCDC.
2018-12-11 downloaded from the CCDC.
;
_cell_angle_alpha 90
_cell_angle_beta 90
_cell_angle_gamma 90
_cell_formula_units_Z 4
_cell_length_a 10.6937(4)
_cell_length_b 13.6965(5)
_cell_length_c 14.7280(5)
_cell_measurement_reflns_used 4514
_cell_measurement_temperature 150(2)
_cell_measurement_theta_max 27.2190
_cell_measurement_theta_min 4.0600
_cell_volume 2157.16(13)
_computing_cell_refinement 'CrysAlisPro 1.171.38.43f (Rigaku OD, 2015)'
_computing_data_collection 'CrysAlisPro 1.171.38.43f (Rigaku OD, 2015)'
_computing_data_reduction 'CrysAlisPro 1.171.38.43f (Rigaku OD, 2015)'
_computing_molecular_graphics ORTEP-3
_computing_publication_material WinGX
_computing_structure_refinement 'SHELXL-2013 (Sheldrick, 2013)'
_computing_structure_solution 'SHELXL-2013 (Sheldrick, 2013)'
_diffrn_ambient_temperature 150(2)
_diffrn_measured_fraction_theta_full 0.996
_diffrn_measured_fraction_theta_max 0.856
_diffrn_measurement_device_type 'SuperNova, Dual, Cu at home/near, Atlas'
_diffrn_measurement_method '\w scans'
_diffrn_radiation_type MoK\a
_diffrn_radiation_wavelength 0.71073
_diffrn_reflns_av_R_equivalents 0.0927
_diffrn_reflns_av_unetI/netI 0.1263
_diffrn_reflns_Laue_measured_fraction_full 0.996
_diffrn_reflns_Laue_measured_fraction_max 0.856
_diffrn_reflns_limit_h_max 8
_diffrn_reflns_limit_h_min -13
_diffrn_reflns_limit_k_max 18
_diffrn_reflns_limit_k_min -17
_diffrn_reflns_limit_l_max 19
_diffrn_reflns_limit_l_min -15
_diffrn_reflns_number 9554
_diffrn_reflns_point_group_measured_fraction_full 0.998
_diffrn_reflns_point_group_measured_fraction_max 0.831
_diffrn_reflns_theta_full 25.242
_diffrn_reflns_theta_max 29.576
_diffrn_reflns_theta_min 3.359
_exptl_absorpt_coefficient_mu 2.652
_exptl_absorpt_correction_T_max 1.000
_exptl_absorpt_correction_T_min 0.770
_exptl_absorpt_correction_type gaussian
_exptl_absorpt_process_details
;
CrysAlisPro 1.171.39.45b (Rigaku Oxford Diffraction, 2018)
Numerical absorption correction based on gaussian integration over
            a multifaceted crystal model
Empirical absorption correction using spherical harmonics,
 implemented in SCALE3 ABSPACK scaling algorithm.
;
_exptl_crystal_colour colourless
_exptl_crystal_density_diffrn 1.460
_exptl_crystal_description plate
_exptl_crystal_F_000 968
_exptl_crystal_size_max 0.241
_exptl_crystal_size_mid 0.127
_exptl_crystal_size_min 0.056
_refine_diff_density_max 0.745
_refine_diff_density_min -0.605
_refine_diff_density_rms 0.085
_refine_ls_abs_structure_details
;
 Flack x determined using 967 quotients [(I+)-(I-)]/[(I+)+(I-)]
 (Parsons, Flack and Wagner, Acta Cryst. B69 (2013) 249-259).
;
_refine_ls_abs_structure_Flack 0.025(17)
_refine_ls_extinction_method none
_refine_ls_goodness_of_fit_ref 1.099
_refine_ls_hydrogen_treatment constr
_refine_ls_matrix_type full
_refine_ls_number_parameters 293
_refine_ls_number_reflns 5035
_refine_ls_number_restraints 96
_refine_ls_restrained_S_all 1.096
_refine_ls_R_factor_all 0.0857
_refine_ls_R_factor_gt 0.0672
_refine_ls_shift/su_max 0.007
_refine_ls_shift/su_mean 0.001
_refine_ls_structure_factor_coef Fsqd
_refine_ls_weighting_details 'w=1/[\s^2^(Fo^2^)+(0.0438P)^2^] where P=(Fo^2^+2Fc^2^)/3'
_refine_ls_weighting_scheme calc
_refine_ls_wR_factor_gt 0.1431
_refine_ls_wR_factor_ref 0.1592
_reflns_Friedel_coverage 0.732
_reflns_Friedel_fraction_full 0.999
_reflns_Friedel_fraction_max 0.800
_reflns_number_gt 3824
_reflns_number_total 5035
_reflns_threshold_expression 'I > 2\s(I)'
_cod_data_source_file c8dt04462g2.cif
_cod_data_source_block pdn1807et
_cod_depositor_comments 'Adding full bibliography for 7048655--7048669.cif.'
_cod_database_code 7048663
_shelx_shelxl_version_number 2018/1
_shelx_space_group_comment
;
The symmetry employed for this shelxl refinement is uniquely defined
by the following loop, which should always be used as a source of
symmetry information in preference to the above space-group names.
They are only intended as comments.
;
_shelx_estimated_absorpt_t_min 0.567
_shelx_estimated_absorpt_t_max 0.866

loop_
_space_group_symop_operation_xyz
'x, y, z'
'-x+1/2, -y, z+1/2'
'x+1/2, -y+1/2, -z'
'-x, y+1/2, -z+1/2'

loop_
_atom_site_label
_atom_site_type_symbol
_atom_site_fract_x
_atom_site_fract_y
_atom_site_fract_z
_atom_site_U_iso_or_equiv
_atom_site_adp_type
_atom_site_occupancy
_atom_site_site_symmetry_order
_atom_site_calc_flag
_atom_site_refinement_flags_posn
_atom_site_refinement_flags_adp
_atom_site_refinement_flags_occupancy
_atom_site_disorder_assembly
_atom_site_disorder_group
C1 C 0.5304(10) -0.3170(7) -0.1664(6) 0.041(2) Uani 0.371(3) 1 d . . P A 1
C1A C 0.5304(10) -0.3170(7) -0.1664(6) 0.041(2) Uani 0.629(3) 1 d . . P A 2
H1A H 0.568860 -0.345691 -0.114792 0.049 Uiso 0.629(3) 1 calc R U P A 2
C2 C 0.3518(9) -0.2441(6) -0.2413(6) 0.039(2) Uani 1 1 d . . . . .
H2 H 0.258758 -0.246131 -0.234510 0.047 Uiso 1 1 calc R U . . .
C3 C 0.4012(11) -0.1394(7) -0.2550(6) 0.049(2) Uani 1 1 d . . . . .
H3A H 0.340164 -0.099187 -0.288990 0.059 Uiso 1 1 calc R U . . .
H3B H 0.418942 -0.107730 -0.196018 0.059 Uiso 1 1 calc R U . . .
C4 C 0.5214(10) -0.1538(6) -0.3099(7) 0.047(2) Uani 1 1 d . . . . .
H4A H 0.594647 -0.129532 -0.275500 0.056 Uiso 1 1 calc R U . . .
H4B H 0.516548 -0.118266 -0.368303 0.056 Uiso 1 1 calc R U . . .
C5 C 0.5323(9) -0.2660(7) -0.3265(5) 0.038(2) Uani 1 1 d . . . . .
C6 C 0.3967(10) -0.3005(6) -0.3237(6) 0.0387(19) Uani 1 1 d . . . . .
C7 C 0.3463(8) -0.2854(7) -0.0747(6) 0.041(2) Uani 1 1 d . . . . .
H7A H 0.312580 -0.219056 -0.064277 0.049 Uiso 1 1 calc R U . . .
H7B H 0.403487 -0.300946 -0.023851 0.049 Uiso 1 1 calc R U . . .
C8 C 0.2408(8) -0.3566(6) -0.0743(6) 0.0371(19) Uani 1 1 d . . . . .
C9 C 0.2648(11) -0.4567(8) -0.0805(7) 0.058(3) Uani 1 1 d . . . . .
H9 H 0.348457 -0.479699 -0.084832 0.070 Uiso 1 1 calc R U . . .
C10 C 0.1665(12) -0.5221(8) -0.0802(9) 0.069(4) Uani 1 1 d . . . . .
H10 H 0.183509 -0.589906 -0.085706 0.083 Uiso 1 1 calc R U . . .
C11 C 0.0448(11) -0.4915(8) -0.0720(9) 0.058(3) Uani 1 1 d . . . . .
H11 H -0.021733 -0.537459 -0.071057 0.069 Uiso 1 1 calc R U . . .
C12 C 0.0207(9) -0.3912(7) -0.0651(8) 0.050(2) Uani 1 1 d . . . . .
H12 H -0.062669 -0.368456 -0.058309 0.060 Uiso 1 1 calc R U . . .
C13 C 0.1184(9) -0.3258(6) -0.0684(6) 0.0431(19) Uani 1 1 d . . . . .
H13 H 0.101053 -0.257834 -0.066380 0.052 Uiso 1 1 calc R U . . .
C14 C 0.3811(13) -0.4112(7) -0.3173(6) 0.055(2) Uani 1 1 d . . . . .
H14A H 0.292068 -0.427231 -0.312434 0.083 Uiso 1 1 calc R U . . .
H14B H 0.425247 -0.435358 -0.263454 0.083 Uiso 1 1 calc R U . . .
H14C H 0.416051 -0.441899 -0.371737 0.083 Uiso 1 1 calc R U . . .
C15 C 0.3193(11) -0.2659(8) -0.4070(6) 0.051(3) Uani 1 1 d . . . . .
H15A H 0.346657 -0.301342 -0.461305 0.077 Uiso 1 1 calc R U . . .
H15B H 0.332092 -0.195680 -0.416143 0.077 Uiso 1 1 calc R U . . .
H15C H 0.230405 -0.278681 -0.396205 0.077 Uiso 1 1 calc R U . . .
C16 C 0.6061(12) -0.2891(8) -0.4118(6) 0.053(2) Uani 1 1 d . . . . .
H16A H 0.690371 -0.261541 -0.406536 0.080 Uiso 1 1 calc R U . . .
H16B H 0.563789 -0.260552 -0.464491 0.080 Uiso 1 1 calc R U . . .
H16C H 0.611768 -0.360011 -0.419343 0.080 Uiso 1 1 calc R U . . .
C17 C 0.7248(9) -0.3440(6) -0.2466(6) 0.042(2) Uani 1 1 d . . . . .
H17A H 0.739094 -0.379498 -0.304221 0.051 Uiso 1 1 calc R U . . .
H17B H 0.737897 -0.390689 -0.196208 0.051 Uiso 1 1 calc R U . . .
C18 C 0.8219(9) -0.2616(7) -0.2387(6) 0.039(2) Uani 1 1 d . . . . .
C19 C 0.9237(10) -0.2609(9) -0.2949(8) 0.058(3) Uani 1 1 d . . . . .
H19 H 0.933338 -0.310919 -0.339053 0.070 Uiso 1 1 calc R U . . .
C20 C 1.0136(12) -0.1871(11) -0.2880(9) 0.068(4) Uani 1 1 d . . . . .
H20 H 1.083068 -0.185164 -0.328190 0.082 Uiso 1 1 calc R U . . .
C21 C 0.9987(11) -0.1170(9) -0.2213(9) 0.061(3) Uani 1 1 d . . . . .
H21 H 1.060076 -0.067384 -0.214313 0.073 Uiso 1 1 calc R U . . .
C22 C 0.8987(12) -0.1183(7) -0.1664(7) 0.056(3) Uani 1 1 d . . . . .
H22 H 0.890290 -0.069470 -0.120977 0.067 Uiso 1 1 calc R U . . .
C23 C 0.8082(10) -0.1887(7) -0.1746(6) 0.046(2) Uani 1 1 d . . . . .
H23 H 0.736559 -0.187356 -0.136546 0.055 Uiso 1 1 calc R U . . .
N1 N 0.5952(7) -0.3103(5) -0.2443(4) 0.0367(17) Uani 1 1 d . . . . .
N2 N 0.4181(7) -0.2857(5) -0.1603(5) 0.0401(19) Uani 1 1 d . . . . .
Au1 Au 0.61144(8) -0.40597(6) -0.06625(6) 0.0313(3) Uani 0.371(3) 1 d . U P A 1
Cl1 Cl 0.6985(9) -0.4996(7) 0.0449(6) 0.045(2) Uani 0.371(3) 1 d . U P A 1
B1 B 0.673(2) -0.4914(15) 0.0095(15) 0.033(4) Uani 0.629(3) 1 d . U P A 2
F1 F 0.7561(15) -0.4856(10) 0.0843(9) 0.089(4) Uani 0.629(3) 1 d . U P A 2
F2 F 0.7353(12) -0.5193(8) -0.0660(9) 0.084(4) Uani 0.629(3) 1 d . U P A 2
F3 F 0.6212(18) -0.4050(10) 0.0052(9) 0.120(5) Uani 0.629(3) 1 d . U P A 2
F4 F 0.5957(17) -0.5590(10) 0.0387(9) 0.118(5) Uani 0.629(3) 1 d . U P A 2

loop_
_atom_site_aniso_label
_atom_site_aniso_U_11
_atom_site_aniso_U_22
_atom_site_aniso_U_33
_atom_site_aniso_U_23
_atom_site_aniso_U_13
_atom_site_aniso_U_12
C1 0.039(5) 0.052(5) 0.031(4) 0.004(4) -0.008(4) 0.004(4)
C1A 0.039(5) 0.052(5) 0.031(4) 0.004(4) -0.008(4) 0.004(4)
C2 0.037(5) 0.039(5) 0.041(5) 0.002(4) -0.004(4) 0.009(4)
C3 0.062(7) 0.046(5) 0.040(5) 0.003(4) 0.003(5) 0.006(5)
C4 0.053(6) 0.037(5) 0.050(6) 0.010(4) 0.002(5) -0.002(4)
C5 0.047(5) 0.047(5) 0.020(4) 0.007(4) 0.009(4) 0.012(4)
C6 0.040(5) 0.044(4) 0.033(4) 0.004(4) -0.005(4) 0.008(4)
C7 0.044(5) 0.051(5) 0.029(4) -0.005(4) 0.006(4) -0.002(4)
C8 0.043(5) 0.042(4) 0.026(4) 0.000(4) 0.010(4) 0.006(4)
C9 0.057(7) 0.060(6) 0.057(7) 0.031(6) 0.018(6) 0.022(5)
C10 0.079(9) 0.052(6) 0.077(9) 0.025(6) 0.028(7) 0.006(6)
C11 0.058(7) 0.067(6) 0.048(6) -0.003(6) 0.018(6) -0.017(5)
C12 0.051(6) 0.049(5) 0.050(5) 0.001(6) -0.002(5) 0.000(4)
C13 0.042(5) 0.045(4) 0.042(4) -0.008(4) 0.005(6) 0.008(4)
C14 0.073(7) 0.046(5) 0.047(5) -0.007(5) 0.000(6) -0.009(6)
C15 0.051(6) 0.075(7) 0.027(4) -0.003(4) -0.004(4) 0.009(5)
C16 0.058(6) 0.069(6) 0.033(5) 0.003(4) 0.005(5) 0.011(6)
C17 0.045(6) 0.039(5) 0.043(5) 0.001(4) -0.002(4) 0.011(4)
C18 0.043(6) 0.047(5) 0.027(4) 0.003(4) 0.006(4) 0.015(4)
C19 0.037(6) 0.078(7) 0.060(7) 0.003(6) -0.010(5) 0.020(5)
C20 0.037(7) 0.110(11) 0.057(7) 0.031(8) -0.006(5) 0.003(7)
C21 0.046(7) 0.068(8) 0.070(7) 0.002(6) -0.015(6) -0.006(5)
C22 0.057(7) 0.063(6) 0.049(5) -0.006(5) -0.013(6) -0.007(6)
C23 0.050(6) 0.055(5) 0.034(5) 0.006(4) -0.008(4) 0.005(5)
N1 0.038(5) 0.044(4) 0.028(3) 0.005(3) 0.001(3) 0.004(4)
N2 0.039(5) 0.053(4) 0.028(3) 0.004(3) -0.004(3) -0.002(4)
Au1 0.0344(4) 0.0311(4) 0.0283(4) 0.0009(4) -0.0018(4) 0.0027(4)
Cl1 0.044(5) 0.060(5) 0.032(4) 0.007(4) -0.007(3) 0.017(4)
B1 0.035(9) 0.028(7) 0.036(9) -0.004(8) -0.011(8) 0.012(7)
F1 0.108(11) 0.092(9) 0.067(8) 0.000(7) -0.029(8) 0.024(8)
F2 0.101(9) 0.081(7) 0.069(6) -0.025(7) 0.039(7) -0.031(6)
F3 0.195(14) 0.090(8) 0.075(8) 0.038(7) 0.026(9) 0.050(11)
F4 0.130(12) 0.115(9) 0.108(10) -0.020(8) 0.057(9) -0.036(9)

loop_
_atom_type_symbol
_atom_type_description
_atom_type_scat_dispersion_real
_atom_type_scat_dispersion_imag
_atom_type_scat_source
C C 0.0033 0.0016 'International Tables Vol C Tables 4.2.6.8 and 6.1.1.4'
H H 0.0000 0.0000 'International Tables Vol C Tables 4.2.6.8 and 6.1.1.4'
N N 0.0061 0.0033 'International Tables Vol C Tables 4.2.6.8 and 6.1.1.4'
Cl Cl 0.1484 0.1585 'International Tables Vol C Tables 4.2.6.8 and 6.1.1.4'
Au Au -2.0133 8.8022 'International Tables Vol C Tables 4.2.6.8 and 6.1.1.4'
B B 0.0013 0.0007 'International Tables Vol C Tables 4.2.6.8 and 6.1.1.4'
F F 0.0171 0.0103 'International Tables Vol C Tables 4.2.6.8 and 6.1.1.4'

loop_
_geom_angle_atom_site_label_1
_geom_angle_atom_site_label_2
_geom_angle_atom_site_label_3
_geom_angle
N2 C1 N1 121.5(8)
N2 C1 Au1 122.2(7)
N1 C1 Au1 115.3(7)
N2 C1A N1 121.5(8)
N2 C1A H1A 119.3
N1 C1A H1A 119.3
N2 C2 C6 107.0(7)
N2 C2 C3 107.2(8)
C6 C2 C3 105.1(7)
N2 C2 H2 112.4
C6 C2 H2 112.4
C3 C2 H2 112.4
C4 C3 C2 103.8(7)
C4 C3 H3A 111.0
C2 C3 H3A 111.0
C4 C3 H3B 111.0
C2 C3 H3B 111.0
H3A C3 H3B 109.0
C3 C4 C5 105.8(7)
C3 C4 H4A 110.6
C5 C4 H4A 110.6
C3 C4 H4B 110.6
C5 C4 H4B 110.6
H4A C4 H4B 108.7
N1 C5 C16 110.4(7)
N1 C5 C6 106.1(6)
C16 C5 C6 116.9(8)
N1 C5 C4 107.6(7)
C16 C5 C4 112.0(8)
C6 C5 C4 103.3(7)
C2 C6 C14 114.9(8)
C2 C6 C5 99.5(7)
C14 C6 C5 114.4(8)
C2 C6 C15 107.9(7)
C14 C6 C15 107.1(8)
C5 C6 C15 113.0(7)
N2 C7 C8 113.3(7)
N2 C7 H7A 108.9
C8 C7 H7A 108.9
N2 C7 H7B 108.9
C8 C7 H7B 108.9
H7A C7 H7B 107.7
C13 C8 C9 118.7(9)
C13 C8 C7 121.2(8)
C9 C8 C7 120.1(9)
C10 C9 C8 119.7(10)
C10 C9 H9 120.2
C8 C9 H9 120.2
C11 C10 C9 121.7(11)
C11 C10 H10 119.2
C9 C10 H10 119.2
C10 C11 C12 118.7(10)
C10 C11 H11 120.7
C12 C11 H11 120.7
C13 C12 C11 119.7(9)
C13 C12 H12 120.1
C11 C12 H12 120.1
C12 C13 C8 121.6(8)
C12 C13 H13 119.2
C8 C13 H13 119.2
C6 C14 H14A 109.5
C6 C14 H14B 109.5
H14A C14 H14B 109.5
C6 C14 H14C 109.5
H14A C14 H14C 109.5
H14B C14 H14C 109.5
C6 C15 H15A 109.5
C6 C15 H15B 109.5
H15A C15 H15B 109.5
C6 C15 H15C 109.5
H15A C15 H15C 109.5
H15B C15 H15C 109.5
C5 C16 H16A 109.5
C5 C16 H16B 109.5
H16A C16 H16B 109.5
C5 C16 H16C 109.5
H16A C16 H16C 109.5
H16B C16 H16C 109.5
N1 C17 C18 114.0(7)
N1 C17 H17A 108.7
C18 C17 H17A 108.7
N1 C17 H17B 108.7
C18 C17 H17B 108.7
H17A C17 H17B 107.6
C19 C18 C23 119.5(11)
C19 C18 C17 119.8(9)
C23 C18 C17 120.7(9)
C18 C19 C20 120.5(12)
C18 C19 H19 119.7
C20 C19 H19 119.7
C21 C20 C19 118.3(11)
C21 C20 H20 120.8
C19 C20 H20 120.8
C22 C21 C20 120.7(11)
C22 C21 H21 119.6
C20 C21 H21 119.6
C21 C22 C23 121.2(11)
C21 C22 H22 119.4
C23 C22 H22 119.4
C22 C23 C18 119.6(10)
C22 C23 H23 120.2
C18 C23 H23 120.2
C1A N1 C17 119.2(7)
C1 N1 C17 119.2(7)
C1A N1 C5 118.8(7)
C1 N1 C5 118.8(7)
C17 N1 C5 122.0(7)
C1A N2 C7 123.4(7)
C1 N2 C7 123.4(7)
C1A N2 C2 121.0(8)
C1 N2 C2 121.0(8)
C7 N2 C2 115.6(7)
C1 Au1 Cl1 178.6(4)
F3 B1 F4 113(2)
F3 B1 F2 115.2(18)
F4 B1 F2 112.4(16)
F3 B1 F1 104.6(18)
F4 B1 F1 100.3(18)
F2 B1 F1 110.1(18)

loop_
_geom_bond_atom_site_label_1
_geom_bond_atom_site_label_2
_geom_bond_distance
C1 N2 1.278(12)
C1 N1 1.344(11)
C1 Au1 2.101(9)
C1A N2 1.278(12)
C1A N1 1.344(11)
C1A H1A 0.9500
C2 N2 1.500(11)
C2 C6 1.518(12)
C2 C3 1.541(13)
C2 H2 1.0000
C3 C4 1.531(15)
C3 H3A 0.9900
C3 H3B 0.9900
C4 C5 1.561(12)
C4 H4A 0.9900
C4 H4B 0.9900
C5 N1 1.511(10)
C5 C16 1.516(12)
C5 C6 1.526(14)
C6 C14 1.528(12)
C6 C15 1.554(12)
C7 N2 1.476(11)
C7 C8 1.492(12)
C7 H7A 0.9900
C7 H7B 0.9900
C8 C13 1.377(13)
C8 C9 1.398(12)
C9 C10 1.381(17)
C9 H9 0.9500
C10 C11 1.372(16)
C10 H10 0.9500
C11 C12 1.402(15)
C11 H11 0.9500
C12 C13 1.377(13)
C12 H12 0.9500
C13 H13 0.9500
C14 H14A 0.9800
C14 H14B 0.9800
C14 H14C 0.9800
C15 H15A 0.9800
C15 H15B 0.9800
C15 H15C 0.9800
C16 H16A 0.9800
C16 H16B 0.9800
C16 H16C 0.9800
C17 N1 1.461(12)
C17 C18 1.538(14)
C17 H17A 0.9900
C17 H17B 0.9900
C18 C19 1.368(14)
C18 C23 1.381(13)
C19 C20 1.399(18)
C19 H19 0.9500
C20 C21 1.383(17)
C20 H20 0.9500
C21 C22 1.342(17)
C21 H21 0.9500
C22 C23 1.371(15)
C22 H22 0.9500
C23 H23 0.9500
Au1 Cl1 2.279(9)
B1 F3 1.31(2)
B1 F4 1.31(3)
B1 F2 1.35(2)
B1 F1 1.42(2)
